data_7011408
loop_
_publ_author_name
'Paula L. Caradoc-Davies'
'Lyall R. Hanton'
'Justin M. Hodgkiss'
'Mark D. Spicer'

_publ_section_title
;
 Methyl group influence on the formation of CuI complexes with
 thio-pyridine ligands
;
_journal_issue 8
_journal_name_full 'J. Chem. Soc., Dalton Trans.'
_journal_page_first 1581
_journal_page_last 1585
_journal_paper_doi 10.1039/b111400j
_journal_year 2002
_chemical_compound_source 'synthesis as described'
_chemical_formula_moiety '(C24 H24 Cu4 I4 N4 S2)n'
_chemical_formula_structural '(C24 H24 CU4 I4 N4 S2)n'
_chemical_formula_sum 'C24 H24 Cu4 I4 N4 S2 n'
_chemical_formula_weight 1194.36
_chemical_name_systematic
;
?
;
_space_group_IT_number 2
_symmetry_cell_setting triclinic
_symmetry_Int_Tables_number 2
_symmetry_space_group_name_Hall '-P 1'
_symmetry_space_group_name_H-M 'P -1'
_atom_sites_solution_hydrogens geom
_atom_sites_solution_primary direct
_atom_sites_solution_secondary difmap
_audit_conform_dict_location ftp://ftp.iucr.org/pub/cif_core.dic
_audit_conform_dict_name cif_core.dic
_audit_conform_dict_version 2.2
_audit_creation_date 2001-11-22T10:59:44-00:00
_audit_creation_method 'WinGX routine CIF_UPDATE'
_cell_angle_alpha 78.079(5)
_cell_angle_beta 70.344(5)
_cell_angle_gamma 69.319(5)
_cell_formula_units_Z 1
_cell_length_a 7.854(5)
_cell_length_b 9.670(5)
_cell_length_c 11.468(5)
_cell_measurement_reflns_used 3165
_cell_measurement_temperature 123(2)
_cell_measurement_theta_max 27.485
_cell_measurement_theta_min 3.395
_cell_measurement_wavelength 0.71073
_cell_volume 763.6(7)
_computing_cell_refinement 'HKL Scalepack (Otwinowski & Minor 1997)'
_computing_data_collection 'Collect (Nonius BV, 1997-2000)'
_computing_data_reduction 'HKL Denzo and Scalepack (Otwinowski & Minor 1997)'
_computing_molecular_graphics 'Ortep-3 for Windows (Farrugia, 1997)'
_computing_publication_material 'WinGX publication routines (Farrugia, 1999)'
_computing_structure_refinement 'SHELXL-97 (Sheldrick, 1997)'
_computing_structure_solution 'SHELXS-97 (Sheldrick, 1997)'
_diffrn_ambient_temperature 123(2)
_diffrn_detector 'CCD plate'
_diffrn_measured_fraction_theta_full 0.995
_diffrn_measured_fraction_theta_max 0.995
_diffrn_measurement_device '95mm CCD camera on \k-goniostat'
_diffrn_measurement_device_type KappaCCD
_diffrn_measurement_method 'CCD; rotation images; thick slices'
_diffrn_orient_matrix_type 'by Nonius Collect from scalepack cell'
_diffrn_orient_matrix_UB_11 -0.221393E-1
_diffrn_orient_matrix_UB_12 0.537035E-1
_diffrn_orient_matrix_UB_13 0.720749E-1
_diffrn_orient_matrix_UB_21 -0.721228E-1
_diffrn_orient_matrix_UB_22 -0.669192E-1
_diffrn_orient_matrix_UB_23 0.567442E-1
_diffrn_orient_matrix_UB_31 0.12043
_diffrn_orient_matrix_UB_32 -0.705646E-1
_diffrn_orient_matrix_UB_33 0.156336E-1
_diffrn_radiation_monochromator graphite
_diffrn_radiation_probe x-ray
_diffrn_radiation_type MoK\a
_diffrn_radiation_wavelength 0.71069
_diffrn_reflns_av_R_equivalents 0.0278
_diffrn_reflns_av_unetI/netI 0.0425
_diffrn_reflns_limit_h_max 9
_diffrn_reflns_limit_h_min -10
_diffrn_reflns_limit_k_max 12
_diffrn_reflns_limit_k_min -12
_diffrn_reflns_limit_l_max 14
_diffrn_reflns_limit_l_min -14
_diffrn_reflns_number 6386
_diffrn_reflns_theta_full 27.42
_diffrn_reflns_theta_max 27.42
_diffrn_reflns_theta_min 3.79
_diffrn_source 'Enraf Nonius FR590'
_exptl_absorpt_coefficient_mu 6.951
_exptl_absorpt_correction_type none
_exptl_crystal_colour 'pale yellow-brown'
_exptl_crystal_density_diffrn 2.597
_exptl_crystal_density_method 'not measured'
_exptl_crystal_description prism
_exptl_crystal_F_000 556
_exptl_crystal_size_max 0.2
_exptl_crystal_size_mid 0.2
_exptl_crystal_size_min 0.15
_refine_diff_density_max 0.885
_refine_diff_density_min -0.905
_refine_diff_density_rms 0.166
_refine_ls_extinction_method none
_refine_ls_goodness_of_fit_ref 1.072
_refine_ls_hydrogen_treatment constr
_refine_ls_matrix_type full
_refine_ls_number_parameters 172
_refine_ls_number_reflns 3462
_refine_ls_number_restraints 0
_refine_ls_restrained_S_all 1.072
_refine_ls_R_factor_all 0.0403
_refine_ls_R_factor_gt 0.0287
_refine_ls_shift/su_max 0.001
_refine_ls_shift/su_mean 0
_refine_ls_structure_factor_coef Fsqd
_refine_ls_weighting_details 'calc w=1/[\s^2^(Fo^2^)+(0.0207P)^2^+1.5127P] where P=(Fo^2^+2Fc^2^)/3'
_refine_ls_weighting_scheme calc
_refine_ls_wR_factor_gt 0.0604
_refine_ls_wR_factor_ref 0.0634
_reflns_number_gt 2910
_reflns_number_total 3462
_reflns_threshold_expression >2sigma(I)
_cod_data_source_file b111400j.txt
_cod_data_source_block '[Cu2(L3)I2]'
_cod_original_sg_symbol_H-M P-1
_cod_original_formula_sum '(C24 H24 Cu4 I4 N4 S2)n'
_cod_database_code 7011408

loop_
_symmetry_equiv_pos_as_xyz
'x, y, z'
'-x, -y, -z'

loop_
_atom_site_label
_atom_site_type_symbol
_atom_site_fract_x
_atom_site_fract_y
_atom_site_fract_z
_atom_site_U_iso_or_equiv
_atom_site_adp_type
_atom_site_occupancy
_atom_site_symmetry_multiplicity
_atom_site_calc_flag
_atom_site_refinement_flags
_atom_site_disorder_assembly
_atom_site_disorder_group
I1 I 0.53393(4) 0.17958(3) 0.66098(3) 0.01933(8) Uani 1 1 d . . .
I2 I 0.97552(4) 0.15971(3) 0.81388(3) 0.01826(8) Uani 1 1 d . . .
Cu1 Cu 0.79560(8) 0.01763(6) 0.75616(6) 0.02283(14) Uani 1 1 d . . .
Cu2 Cu 0.31801(7) 0.05134(5) 0.85209(5) 0.01772(13) Uani 1 1 d . . .
S1 S 0.71873(14) -0.13109(11) 0.96359(10) 0.0144(2) Uani 1 1 d . . .
N1 N 0.9385(5) -0.1858(4) 0.6953(4) 0.0188(8) Uani 1 1 d . . .
N2 N 0.4363(5) -0.1679(4) 0.8177(3) 0.0156(7) Uani 1 1 d . . .
C1 C 0.9731(6) -0.2123(5) 0.5779(4) 0.0190(9) Uani 1 1 d . . .
H1 H 0.9362 -0.1313 0.5193 0.023 Uiso 1 1 calc R . .
C2 C 1.0608(6) -0.3534(5) 0.5390(4) 0.0220(10) Uani 1 1 d . . .
H2 H 1.0817 -0.3691 0.4556 0.026 Uiso 1 1 calc R . .
C3 C 1.1168(6) -0.4701(5) 0.6230(5) 0.0228(10) Uani 1 1 d . . .
H3 H 1.1783 -0.5676 0.5979 0.027 Uiso 1 1 calc R . .
C4 C 1.0833(6) -0.4451(5) 0.7447(4) 0.0188(9) Uani 1 1 d . . .
H4 H 1.1215 -0.5246 0.804 0.023 Uiso 1 1 calc R . .
C5 C 0.9925(6) -0.3008(5) 0.7775(4) 0.0164(9) Uani 1 1 d . . .
C6 C 0.9541(6) -0.2634(5) 0.9076(4) 0.0197(9) Uani 1 1 d . . .
H6A H 1.0516 -0.2211 0.9081 0.024 Uiso 1 1 calc R . .
H6B H 0.965 -0.3558 0.965 0.024 Uiso 1 1 calc R . .
C7 C 0.5654(6) -0.2470(4) 0.9954(4) 0.0160(9) Uani 1 1 d . . .
H7A H 0.6202 -0.3422 1.0411 0.019 Uiso 1 1 calc R . .
H7B H 0.4395 -0.1969 1.0505 0.019 Uiso 1 1 calc R . .
C8 C 0.5376(6) -0.2800(4) 0.8824(4) 0.0153(9) Uani 1 1 d . . .
C9 C 0.6115(6) -0.4246(4) 0.8475(4) 0.0167(9) Uani 1 1 d . . .
H9 H 0.6813 -0.5022 0.8951 0.02 Uiso 1 1 calc R . .
C10 C 0.5838(6) -0.4552(5) 0.7447(4) 0.0211(10) Uani 1 1 d . . .
H10 H 0.633 -0.5533 0.7207 0.025 Uiso 1 1 calc R . .
C11 C 0.4815(6) -0.3384(5) 0.6764(4) 0.0203(9) Uani 1 1 d . . .
H11 H 0.4597 -0.3553 0.6046 0.024 Uiso 1 1 calc R . .
C12 C 0.4132(6) -0.1988(5) 0.7152(4) 0.0188(9) Uani 1 1 d . . .
H12 H 0.3461 -0.1194 0.6674 0.023 Uiso 1 1 calc R . .

loop_
_atom_site_aniso_label
_atom_site_aniso_U_11
_atom_site_aniso_U_22
_atom_site_aniso_U_33
_atom_site_aniso_U_23
_atom_site_aniso_U_13
_atom_site_aniso_U_12
I1 0.01789(15) 0.02054(15) 0.02037(17) 0.00252(11) -0.00807(12) -0.00698(11)
I2 0.01561(14) 0.01647(14) 0.02534(18) -0.00106(11) -0.00981(12) -0.00493(11)
Cu1 0.0264(3) 0.0160(3) 0.0282(3) -0.0039(2) -0.0141(3) -0.0022(2)
Cu2 0.0188(3) 0.0154(3) 0.0198(3) -0.0032(2) -0.0074(2) -0.0038(2)
S1 0.0138(5) 0.0143(5) 0.0158(6) -0.0024(4) -0.0044(4) -0.0043(4)
N1 0.0195(18) 0.0166(18) 0.022(2) -0.0013(15) -0.0072(16) -0.0067(15)
N2 0.0148(17) 0.0146(17) 0.018(2) -0.0020(14) -0.0042(15) -0.0053(14)
C1 0.024(2) 0.023(2) 0.010(2) -0.0002(17) -0.0056(18) -0.0078(19)
C2 0.021(2) 0.026(2) 0.018(2) -0.0094(19) -0.0025(19) -0.0057(19)
C3 0.020(2) 0.020(2) 0.028(3) -0.0121(19) -0.004(2) -0.0041(18)
C4 0.015(2) 0.016(2) 0.024(3) -0.0005(18) -0.0052(19) -0.0044(17)
C5 0.0118(19) 0.019(2) 0.020(2) -0.0030(18) -0.0056(18) -0.0056(17)
C6 0.014(2) 0.021(2) 0.022(3) -0.0023(18) -0.0056(19) -0.0025(17)
C7 0.018(2) 0.0125(19) 0.016(2) 0.0016(16) -0.0040(18) -0.0057(17)
C8 0.0111(19) 0.017(2) 0.016(2) -0.0006(17) 0.0007(17) -0.0068(16)
C9 0.016(2) 0.013(2) 0.021(2) 0.0008(17) -0.0059(18) -0.0053(17)
C10 0.021(2) 0.019(2) 0.024(3) -0.0088(19) -0.001(2) -0.0083(18)
C11 0.024(2) 0.027(2) 0.013(2) -0.0040(18) -0.0023(19) -0.0139(19)
C12 0.018(2) 0.020(2) 0.021(2) 0.0012(18) -0.0089(19) -0.0084(18)

loop_
_atom_type_symbol
_atom_type_description
_atom_type_scat_dispersion_real
_atom_type_scat_dispersion_imag
_atom_type_scat_source
C C 0.0033 0.0016 'International Tables Vol C Tables 4.2.6.8 and 6.1.1.4'
H H 0 0 'International Tables Vol C Tables 4.2.6.8 and 6.1.1.4'
N N 0.0061 0.0033 'International Tables Vol C Tables 4.2.6.8 and 6.1.1.4'
S S 0.1246 0.1234 'International Tables Vol C Tables 4.2.6.8 and 6.1.1.4'
Cu Cu 0.3201 1.2651 'International Tables Vol C Tables 4.2.6.8 and 6.1.1.4'
I I -0.4742 1.8119 'International Tables Vol C Tables 4.2.6.8 and 6.1.1.4'

loop_
_geom_angle_atom_site_label_1
_geom_angle_atom_site_label_2
_geom_angle_atom_site_label_3
_geom_angle
_geom_angle_site_symmetry_1
_geom_angle_site_symmetry_3
_geom_angle_publ_flag
Cu1 I1 Cu2 83.25(5) . . ?
Cu1 I2 Cu2 127.63(4) . 1_655 ?
N1 Cu1 S1 82.99(11) . . ?
N1 Cu1 I1 116.55(11) . . ?
S1 Cu1 I1 120.49(4) . . ?
N1 Cu1 I2 119.32(11) . . ?
S1 Cu1 I2 96.97(4) . . ?
I1 Cu1 I2 114.96(4) . . ?
N2 Cu2 S1 122.89(11) . 2_657 ?
N2 Cu2 I1 101.65(10) . . ?
S1 Cu2 I1 111.34(4) 2_657 . ?
N2 Cu2 I2 109.84(10) . 1_455 ?
S1 Cu2 I2 105.77(3) 2_657 1_455 ?
I1 Cu2 I2 103.89(4) . 1_455 ?
C7 S1 C6 101.7(2) . . ?
C7 S1 Cu2 107.88(14) . 2_657 ?
C6 S1 Cu2 111.42(15) . 2_657 ?
C7 S1 Cu1 120.94(14) . . ?
C6 S1 Cu1 86.27(15) . . ?
Cu2 S1 Cu1 123.33(6) 2_657 . ?
C5 C6 S1 112.5(3) . . ?
C2 C3 C4 119.7(4) . . ?
C3 C2 C1 118.9(4) . . ?
N1 C1 C2 122.4(4) . . ?
C1 N1 C5 118.5(4) . . ?
C1 N1 Cu1 122.8(3) . . ?
C5 N1 Cu1 118.6(3) . . ?
N1 C5 C4 122.2(4) . . ?
N1 C5 C6 116.1(4) . . ?
C4 C5 C6 121.7(4) . . ?
C9 C10 C11 118.4(4) . . ?
C8 C7 S1 114.8(3) . . ?
C8 N2 C12 117.8(3) . . ?
C8 N2 Cu2 127.4(3) . . ?
C12 N2 Cu2 114.7(3) . . ?
N2 C8 C9 121.3(4) . . ?
N2 C8 C7 118.3(3) . . ?
C9 C8 C7 120.4(4) . . ?
C12 C11 C10 118.5(4) . . ?
C3 C4 C5 118.3(4) . . ?
C10 C9 C8 120.4(4) . . ?
N2 C12 C11 123.7(4) . . ?

loop_
_geom_bond_atom_site_label_1
_geom_bond_atom_site_label_2
_geom_bond_distance
_geom_bond_site_symmetry_2
_geom_bond_publ_flag
I1 Cu1 2.5292(12) . ?
I1 Cu2 2.6607(10) . ?
I2 Cu1 2.5882(11) . ?
I2 Cu2 2.6717(17) 1_655 ?
Cu1 N1 2.024(4) . ?
Cu1 S1 2.5150(15) . ?
Cu2 N2 2.055(3) . ?
Cu2 S1 2.2917(15) 2_657 ?
Cu2 I2 2.6717(17) 1_455 ?
S1 Cu2 2.2917(15) 2_657 ?
S1 C6 1.827(4) . ?
S1 C7 1.825(4) . ?
C1 N1 1.341(6) . ?
C1 C2 1.384(6) . ?
C2 C3 1.370(6) . ?
C3 C4 1.387(6) . ?
C4 C5 1.390(6) . ?
C5 C6 1.513(6) . ?
C5 N1 1.344(5) . ?
C7 C8 1.495(6) . ?
C8 N2 1.347(5) . ?
C8 C9 1.398(6) . ?
C9 C10 1.373(6) . ?
C10 C11 1.397(6) . ?
C11 C12 1.374(6) . ?
C12 N2 1.352(5) . ?
